data_7007853
loop_
_publ_author_name
'Cavell, Kingsley J.'
'Elliott, Mark C.'
'Nielsen, David J.'
'Paine, James S.'

_publ_section_title
;
 Chiral N-heterocyclic carbene ligands based on a biisoquinoline
 template
;
_journal_issue 41
_journal_name_full 'Dalton Transactions'
_journal_page_first 4922
_journal_paper_doi 10.1039/B611647G
_journal_year 2006
_chemical_formula_sum 'C44 H49 I2 N4 O1.5 Pd'
_chemical_formula_weight 1018.07
_chemical_name_common 'Complex 5'
_chemical_name_systematic
;
Complex 5
;
_space_group_IT_number 2
_symmetry_cell_setting triclinic
_symmetry_space_group_name_Hall '-P 1'
_symmetry_space_group_name_H-M 'P -1'
_atom_sites_solution_hydrogens geom
_atom_sites_solution_primary direct
_atom_sites_solution_secondary difmap
_cell_angle_alpha 100.433(1)
_cell_angle_beta 99.417(1)
_cell_angle_gamma 111.286(1)
_cell_formula_units_Z 2
_cell_length_a 12.4100(3)
_cell_length_b 12.7960(3)
_cell_length_c 15.1290(4)
_cell_measurement_reflns_used 25404
_cell_measurement_temperature 150(2)
_cell_measurement_theta_max 27.485
_cell_measurement_theta_min 2.91
_cell_volume 2131.48(9)
_computing_cell_refinement 'HKL Scalepack (Otwinowski & Minor 1997)'
_computing_data_collection 'Collect (Nonius BV, 1997-2000)'
_computing_data_reduction 'HKL Denzo and Scalepack (Otwinowski & Minor 1997)'
_computing_molecular_graphics 'Ortep-3 for Windows (Farrugia, 1997)'
_computing_publication_material 'WinGX publication routines (Farrugia, 1999)'
_computing_structure_refinement 'SHELXL-97 (Sheldrick, 1997)'
_computing_structure_solution 'Dirdif-99 (Beurskens, 1999)'
_diffrn_ambient_temperature 150(2)
_diffrn_detector_area_resol_mean 9
_diffrn_measured_fraction_theta_full 0.997
_diffrn_measured_fraction_theta_max 0.997
_diffrn_measurement_device_type KappaCCD
_diffrn_measurement_method CCD
_diffrn_radiation_monochromator graphite
_diffrn_radiation_source 'fine-focus sealed tube'
_diffrn_radiation_type MoK\a
_diffrn_radiation_wavelength 0.71073
_diffrn_reflns_av_R_equivalents 0.0766
_diffrn_reflns_av_sigmaI/netI 0.0750
_diffrn_reflns_limit_h_max 15
_diffrn_reflns_limit_h_min -15
_diffrn_reflns_limit_k_max 15
_diffrn_reflns_limit_k_min -15
_diffrn_reflns_limit_l_max 18
_diffrn_reflns_limit_l_min -18
_diffrn_reflns_number 32768
_diffrn_reflns_theta_full 26.37
_diffrn_reflns_theta_max 26.37
_diffrn_reflns_theta_min 3.54
_exptl_absorpt_coefficient_mu 1.922
_exptl_absorpt_correction_T_max 0.7614
_exptl_absorpt_correction_T_min 0.6998
_exptl_absorpt_correction_type multi-scan
_exptl_absorpt_process_details 'Sortav (Blessing, 1995)'
_exptl_crystal_colour 'pale yellow'
_exptl_crystal_density_diffrn 1.586
_exptl_crystal_density_method 'not measured'
_exptl_crystal_description block
_exptl_crystal_F_000 1010
_exptl_crystal_size_max 0.20
_exptl_crystal_size_mid 0.15
_exptl_crystal_size_min 0.15
_refine_diff_density_max 1.621
_refine_diff_density_min -0.833
_refine_diff_density_rms 0.153
_refine_ls_extinction_method none
_refine_ls_goodness_of_fit_ref 1.055
_refine_ls_hydrogen_treatment constr
_refine_ls_matrix_type full
_refine_ls_number_parameters 449
_refine_ls_number_reflns 8678
_refine_ls_number_restraints 0
_refine_ls_restrained_S_all 1.055
_refine_ls_R_factor_all 0.0917
_refine_ls_R_factor_gt 0.0524
_refine_ls_shift/su_max 0.002
_refine_ls_shift/su_mean 0.000
_refine_ls_structure_factor_coef Fsqd
_refine_ls_weighting_details 'calc w=1/[\s^2^(Fo^2^)+(0.0605P)^2^+6.3363P] where P=(Fo^2^+2Fc^2^)/3'
_refine_ls_weighting_scheme calc
_refine_ls_wR_factor_gt 0.1310
_refine_ls_wR_factor_ref 0.1470
_reflns_number_gt 5722
_reflns_number_total 8678
_reflns_threshold_expression >2sigma(I)
_cod_data_source_file B611647G.txt
_cod_data_source_block 611609
_cod_original_formula_sum 'C44 H49 I2 N4 O1.50 Pd'
_cod_database_code 7007853

loop_
_symmetry_equiv_pos_as_xyz
'x, y, z'
'-x, -y, -z'

loop_
_atom_site_label
_atom_site_type_symbol
_atom_site_fract_x
_atom_site_fract_y
_atom_site_fract_z
_atom_site_U_iso_or_equiv
_atom_site_adp_type
_atom_site_occupancy
_atom_site_symmetry_multiplicity
_atom_site_calc_flag
_atom_site_refinement_flags
_atom_site_disorder_assembly
_atom_site_disorder_group
C1 C -0.0734(6) -0.1430(5) 0.1341(5) 0.0255(15) Uani 1 1 d . . .
C2 C -0.0668(7) -0.0226(6) 0.2845(5) 0.0400(19) Uani 1 1 d . . .
H2A H -0.0246 -0.0653 0.3132 0.048 Uiso 1 1 calc R . .
H2B H -0.1332 -0.0256 0.3138 0.048 Uiso 1 1 calc R . .
C3 C 0.0178(7) 0.1012(6) 0.3004(5) 0.046(2) Uani 1 1 d . . .
H3A H 0.0938 0.1030 0.2868 0.056 Uiso 1 1 calc R . .
H3B H 0.0356 0.1419 0.3667 0.056 Uiso 1 1 calc R . .
C4 C -0.0304(6) 0.1652(6) 0.2415(5) 0.0333(17) Uani 1 1 d . . .
C5 C 0.0177(6) 0.2872(6) 0.2676(5) 0.0386(18) Uani 1 1 d . . .
H5 H 0.0813 0.3283 0.3218 0.046 Uiso 1 1 calc R . .
C6 C -0.0253(6) 0.3482(6) 0.2163(5) 0.0363(18) Uani 1 1 d . . .
H6 H 0.0061 0.4306 0.2365 0.044 Uiso 1 1 calc R . .
C7 C -0.1142(7) 0.2898(6) 0.1355(5) 0.0345(17) Uani 1 1 d . . .
H7 H -0.1421 0.3319 0.0986 0.041 Uiso 1 1 calc R . .
C8 C -0.1633(6) 0.1682(6) 0.1079(5) 0.0287(15) Uani 1 1 d . . .
H8 H -0.2255 0.1277 0.0527 0.034 Uiso 1 1 calc R . .
C9 C -0.1210(6) 0.1060(5) 0.1615(5) 0.0252(15) Uani 1 1 d . . .
C10 C -0.1824(6) -0.0269(5) 0.1333(5) 0.0265(15) Uani 1 1 d . . .
H10 H -0.2639 -0.0517 0.1450 0.032 Uiso 1 1 calc R . .
C11 C -0.1926(5) -0.0866(5) 0.0326(4) 0.0232(14) Uani 1 1 d . . .
H11 H -0.1565 -0.0259 0.0003 0.028 Uiso 1 1 calc R . .
C12 C -0.3193(6) -0.1678(5) -0.0255(5) 0.0267(15) Uani 1 1 d . . .
C13 C -0.4090(6) -0.1283(6) -0.0336(5) 0.0356(17) Uani 1 1 d . . .
H13 H -0.3919 -0.0507 -0.0018 0.043 Uiso 1 1 calc R . .
C14 C -0.5230(7) -0.1987(7) -0.0868(5) 0.0414(19) Uani 1 1 d . . .
H14 H -0.5840 -0.1703 -0.0900 0.050 Uiso 1 1 calc R . .
C15 C -0.5479(7) -0.3091(7) -0.1348(6) 0.046(2) Uani 1 1 d . . .
H15 H -0.6257 -0.3572 -0.1730 0.056 Uiso 1 1 calc R . .
C16 C -0.4598(7) -0.3501(6) -0.1277(5) 0.043(2) Uani 1 1 d . . .
H16 H -0.4786 -0.4279 -0.1600 0.052 Uiso 1 1 calc R . .
C17 C -0.3432(6) -0.2811(6) -0.0743(5) 0.0326(16) Uani 1 1 d . . .
C18 C -0.2488(7) -0.3296(6) -0.0684(5) 0.0417(19) Uani 1 1 d . . .
H18A H -0.2583 -0.3782 -0.1304 0.050 Uiso 1 1 calc R . .
H18B H -0.2611 -0.3803 -0.0254 0.050 Uiso 1 1 calc R . .
C19 C -0.1227(6) -0.2363(6) -0.0350(5) 0.0336(17) Uani 1 1 d . . .
H19A H -0.0656 -0.2714 -0.0185 0.040 Uiso 1 1 calc R . .
H19B H -0.1015 -0.1985 -0.0850 0.040 Uiso 1 1 calc R . .
C20 C 0.1463(6) -0.2806(5) 0.2459(5) 0.0242(14) Uani 1 1 d . . .
C21 C 0.1533(6) -0.4108(6) 0.1059(5) 0.0308(16) Uani 1 1 d . . .
H21A H 0.0886 -0.3944 0.0719 0.037 Uiso 1 1 calc R . .
H21B H 0.1294 -0.4960 0.0894 0.037 Uiso 1 1 calc R . .
C22 C 0.2674(6) -0.3521(6) 0.0789(5) 0.0336(17) Uani 1 1 d . . .
H22A H 0.2777 -0.2719 0.0778 0.040 Uiso 1 1 calc R . .
H22B H 0.2615 -0.3944 0.0154 0.040 Uiso 1 1 calc R . .
C23 C 0.3762(6) -0.3476(5) 0.1452(5) 0.0266(15) Uani 1 1 d . . .
C24 C 0.4825(7) -0.3245(6) 0.1167(5) 0.0374(18) Uani 1 1 d . . .
H24 H 0.4847 -0.3121 0.0569 0.045 Uiso 1 1 calc R . .
C25 C 0.5838(7) -0.3194(6) 0.1736(6) 0.0397(18) Uani 1 1 d . . .
H25 H 0.6544 -0.3050 0.1523 0.048 Uiso 1 1 calc R . .
C26 C 0.5832(6) -0.3350(6) 0.2613(5) 0.0371(18) Uani 1 1 d . . .
H26 H 0.6531 -0.3313 0.3008 0.044 Uiso 1 1 calc R . .
C27 C 0.4788(6) -0.3564(6) 0.2911(5) 0.0304(16) Uani 1 1 d . . .
H27 H 0.4781 -0.3670 0.3516 0.036 Uiso 1 1 calc R . .
C28 C 0.3742(6) -0.3626(5) 0.2334(5) 0.0243(14) Uani 1 1 d . . .
C29 C 0.2625(5) -0.3885(5) 0.2680(4) 0.0219(14) Uani 1 1 d . . .
H29 H 0.2297 -0.4713 0.2707 0.026 Uiso 1 1 calc R . .
C30 C 0.2750(6) -0.3087(5) 0.3625(4) 0.0256(15) Uani 1 1 d . . .
H30 H 0.3608 -0.2541 0.3886 0.031 Uiso 1 1 calc R . .
C31 C 0.2310(6) -0.3672(6) 0.4356(5) 0.0327(16) Uani 1 1 d . . .
C32 C 0.2680(7) -0.4523(6) 0.4587(5) 0.0401(19) Uani 1 1 d . . .
H32 H 0.3158 -0.4776 0.4245 0.048 Uiso 1 1 calc R . .
C33 C 0.2362(8) -0.4999(7) 0.5304(6) 0.052(2) Uani 1 1 d . . .
H33 H 0.2616 -0.5577 0.5450 0.063 Uiso 1 1 calc R . .
C34 C 0.1673(9) -0.4632(9) 0.5807(7) 0.066(3) Uani 1 1 d . . .
H34 H 0.1463 -0.4948 0.6307 0.079 Uiso 1 1 calc R . .
C35 C 0.1294(9) -0.3809(9) 0.5582(6) 0.065(3) Uani 1 1 d . . .
H35 H 0.0809 -0.3574 0.5928 0.078 Uiso 1 1 calc R . .
C36 C 0.1595(7) -0.3304(7) 0.4863(5) 0.0423(19) Uani 1 1 d . . .
C37 C 0.1117(8) -0.2428(7) 0.4615(6) 0.049(2) Uani 1 1 d . . .
H37A H 0.0283 -0.2848 0.4234 0.059 Uiso 1 1 calc R . .
H37B H 0.1111 -0.1923 0.5191 0.059 Uiso 1 1 calc R . .
C38 C 0.1857(7) -0.1686(6) 0.4086(5) 0.0365(17) Uani 1 1 d . . .
H38A H 0.1431 -0.1249 0.3820 0.044 Uiso 1 1 calc R . .
H38B H 0.2628 -0.1119 0.4511 0.044 Uiso 1 1 calc R . .
N1 N -0.1137(5) -0.0768(4) 0.1861(4) 0.0275(13) Uani 1 1 d . . .
N2 N -0.1158(5) -0.1501(4) 0.0462(4) 0.0272(13) Uani 1 1 d . . .
N3 N 0.1716(4) -0.3678(4) 0.2057(4) 0.0252(12) Uani 1 1 d . . .
N4 N 0.2068(5) -0.2424(4) 0.3349(4) 0.0265(12) Uani 1 1 d . . .
Pd1 Pd 0.03564(4) -0.21591(4) 0.18664(3) 0.02231(14) Uani 1 1 d . . .
I1 I -0.14445(4) -0.39787(4) 0.19018(4) 0.03491(15) Uani 1 1 d . . .
I2 I 0.22025(4) -0.04190(4) 0.17811(3) 0.03281(15) Uani 1 1 d . . .
O1 O -0.3508(7) 0.0833(7) 0.2812(6) 0.096(2) Uiso 1 1 d . . .
C41 C -0.4843(8) -0.0168(7) 0.3888(6) 0.046(2) Uiso 1 1 d . . .
H41A H -0.5716 -0.0630 0.3726 0.055 Uiso 1 1 calc R . .
H41B H -0.4453 -0.0373 0.4415 0.055 Uiso 1 1 calc R . .
C39 C -0.4267(12) 0.1505(11) 0.3334(9) 0.103(4) Uiso 1 1 d . . .
H39A H -0.3762 0.2342 0.3610 0.123 Uiso 1 1 calc R . .
H39B H -0.4991 0.1419 0.2887 0.123 Uiso 1 1 calc R . .
C40 C -0.4582(12) 0.0912(10) 0.4052(9) 0.093(4) Uiso 1 1 d . . .
H40A H -0.3905 0.1302 0.4610 0.112 Uiso 1 1 calc R . .
H40B H -0.5272 0.1043 0.4216 0.112 Uiso 1 1 calc R . .
C42 C -0.4328(15) -0.0310(14) 0.3075(12) 0.139(6) Uiso 1 1 d . . .
H42A H -0.5000 -0.0787 0.2524 0.166 Uiso 1 1 calc R . .
H42B H -0.3846 -0.0766 0.3180 0.166 Uiso 1 1 calc R . .
O2 O 0.3129(9) -0.7320(8) 0.4754(7) 0.037(2) Uiso 0.50 1 d P . .
C43 C 0.2825(13) -0.8440(12) 0.4813(11) 0.038(3) Uiso 0.50 1 d P . .
H43A H 0.2539 -0.8957 0.4175 0.045 Uiso 0.50 1 calc PR . .
H43B H 0.3554 -0.8511 0.5120 0.045 Uiso 0.50 1 calc PR . .
C44 C 0.2060(10) -0.8790(9) 0.5233(8) 0.017(2) Uiso 0.50 1 d P . .
H44A H 0.2408 -0.8440 0.5901 0.026 Uiso 0.50 1 calc PR . .
H44B H 0.1762 -0.9638 0.5107 0.026 Uiso 0.50 1 calc PR . .
H44C H 0.1399 -0.8573 0.5029 0.026 Uiso 0.50 1 calc PR . .
C45 C 0.3912(12) -0.6902(11) 0.4343(9) 0.029(3) Uiso 0.50 1 d P . .
H45A H 0.4424 -0.7340 0.4380 0.035 Uiso 0.50 1 calc PR . .
H45B H 0.4415 -0.6099 0.4726 0.035 Uiso 0.50 1 calc PR . .
C46 C 0.3685(14) -0.6831(13) 0.3435(10) 0.039(4) Uiso 0.50 1 d P . .
H46A H 0.3527 -0.7578 0.3014 0.058 Uiso 0.50 1 calc PR . .
H46B H 0.4381 -0.6222 0.3344 0.058 Uiso 0.50 1 calc PR . .
H46C H 0.2988 -0.6642 0.3304 0.058 Uiso 0.50 1 calc PR . .

loop_
_atom_site_aniso_label
_atom_site_aniso_U_11
_atom_site_aniso_U_22
_atom_site_aniso_U_33
_atom_site_aniso_U_23
_atom_site_aniso_U_13
_atom_site_aniso_U_12
C1 0.023(3) 0.017(3) 0.033(4) 0.007(3) 0.004(3) 0.006(3)
C2 0.053(5) 0.054(5) 0.031(4) 0.017(4) 0.014(4) 0.038(4)
C3 0.054(5) 0.048(5) 0.036(5) -0.003(4) -0.008(4) 0.033(4)
C4 0.033(4) 0.032(4) 0.039(4) 0.003(3) 0.009(3) 0.022(3)
C5 0.028(4) 0.033(4) 0.044(5) -0.006(3) 0.001(3) 0.012(3)
C6 0.029(4) 0.025(4) 0.051(5) 0.007(3) 0.012(4) 0.007(3)
C7 0.039(4) 0.025(4) 0.045(5) 0.011(3) 0.017(4) 0.015(3)
C8 0.023(4) 0.034(4) 0.032(4) 0.013(3) 0.009(3) 0.013(3)
C9 0.024(4) 0.025(3) 0.027(4) 0.005(3) 0.006(3) 0.011(3)
C10 0.021(3) 0.028(3) 0.036(4) 0.016(3) 0.009(3) 0.012(3)
C11 0.022(3) 0.021(3) 0.027(4) 0.008(3) 0.005(3) 0.009(3)
C12 0.023(3) 0.032(4) 0.031(4) 0.018(3) 0.008(3) 0.012(3)
C13 0.032(4) 0.031(4) 0.046(5) 0.012(3) 0.007(4) 0.015(3)
C14 0.028(4) 0.048(5) 0.049(5) 0.024(4) 0.005(4) 0.014(4)
C15 0.030(4) 0.047(5) 0.050(5) 0.016(4) -0.001(4) 0.005(4)
C16 0.041(5) 0.033(4) 0.036(5) 0.002(3) 0.001(4) 0.001(4)
C17 0.037(4) 0.034(4) 0.025(4) 0.007(3) 0.009(3) 0.012(3)
C18 0.054(5) 0.029(4) 0.036(5) 0.000(3) 0.002(4) 0.017(4)
C19 0.039(4) 0.035(4) 0.034(4) 0.005(3) 0.013(3) 0.023(3)
C20 0.022(3) 0.018(3) 0.034(4) 0.010(3) 0.012(3) 0.006(3)
C21 0.026(4) 0.037(4) 0.025(4) 0.003(3) -0.002(3) 0.014(3)
C22 0.035(4) 0.046(4) 0.026(4) 0.014(3) 0.009(3) 0.022(4)
C23 0.023(4) 0.024(3) 0.033(4) 0.005(3) 0.007(3) 0.012(3)
C24 0.040(4) 0.040(4) 0.040(5) 0.017(3) 0.018(4) 0.019(4)
C25 0.031(4) 0.039(4) 0.055(5) 0.015(4) 0.020(4) 0.016(3)
C26 0.029(4) 0.037(4) 0.042(5) 0.003(3) 0.001(3) 0.016(3)
C27 0.027(4) 0.034(4) 0.029(4) 0.009(3) 0.001(3) 0.012(3)
C28 0.023(3) 0.024(3) 0.027(4) 0.009(3) 0.008(3) 0.010(3)
C29 0.019(3) 0.024(3) 0.027(4) 0.012(3) 0.007(3) 0.010(3)
C30 0.025(4) 0.027(3) 0.027(4) 0.009(3) 0.010(3) 0.010(3)
C31 0.032(4) 0.036(4) 0.027(4) 0.012(3) 0.006(3) 0.010(3)
C32 0.046(5) 0.042(4) 0.030(4) 0.014(3) 0.004(4) 0.016(4)
C33 0.054(6) 0.049(5) 0.048(6) 0.027(4) 0.004(5) 0.012(4)
C34 0.070(7) 0.079(7) 0.051(6) 0.043(5) 0.023(5) 0.019(6)
C35 0.079(7) 0.086(7) 0.050(6) 0.039(5) 0.040(5) 0.037(6)
C36 0.043(5) 0.053(5) 0.033(5) 0.014(4) 0.016(4) 0.017(4)
C37 0.049(5) 0.065(5) 0.046(5) 0.012(4) 0.020(4) 0.034(5)
C38 0.042(5) 0.039(4) 0.032(4) 0.007(3) 0.007(3) 0.022(4)
N1 0.031(3) 0.028(3) 0.029(3) 0.010(2) 0.010(3) 0.017(3)
N2 0.023(3) 0.024(3) 0.035(4) 0.004(2) 0.006(3) 0.014(2)
N3 0.015(3) 0.028(3) 0.032(3) 0.006(2) 0.003(2) 0.009(2)
N4 0.027(3) 0.029(3) 0.027(3) 0.007(2) 0.010(3) 0.015(2)
Pd1 0.0203(3) 0.0221(3) 0.0276(3) 0.0093(2) 0.0074(2) 0.0100(2)
I1 0.0237(3) 0.0304(3) 0.0555(3) 0.0212(2) 0.0126(2) 0.0107(2)
I2 0.0272(3) 0.0301(2) 0.0383(3) 0.0149(2) 0.0074(2) 0.0060(2)

loop_
_atom_type_symbol
_atom_type_description
_atom_type_scat_dispersion_real
_atom_type_scat_dispersion_imag
_atom_type_scat_source
C C 0.0033 0.0016 'International Tables Vol C Tables 4.2.6.8 and 6.1.1.4'
H H 0.0000 0.0000 'International Tables Vol C Tables 4.2.6.8 and 6.1.1.4'
N N 0.0061 0.0033 'International Tables Vol C Tables 4.2.6.8 and 6.1.1.4'
Pd Pd -0.9988 1.0072 'International Tables Vol C Tables 4.2.6.8 and 6.1.1.4'
I I -0.4742 1.8119 'International Tables Vol C Tables 4.2.6.8 and 6.1.1.4'
O O 0.0106 0.0060 'International Tables Vol C Tables 4.2.6.8 and 6.1.1.4'

loop_
_geom_angle_atom_site_label_1
_geom_angle_atom_site_label_2
_geom_angle_atom_site_label_3
_geom_angle
_geom_angle_site_symmetry_1
_geom_angle_site_symmetry_3
_geom_angle_publ_flag
N2 C1 N1 107.8(5) . . ?
N2 C1 Pd1 128.2(5) . . ?
N1 C1 Pd1 124.0(5) . . ?
N1 C2 C3 109.9(6) . . ?
C2 C3 C4 113.0(6) . . ?
C9 C4 C5 119.1(6) . . ?
C9 C4 C3 121.1(6) . . ?
C5 C4 C3 119.8(6) . . ?
C6 C5 C4 121.3(7) . . ?
C5 C6 C7 119.9(6) . . ?
C6 C7 C8 119.8(7) . . ?
C7 C8 C9 120.1(6) . . ?
C4 C9 C8 119.7(6) . . ?
C4 C9 C10 121.2(6) . . ?
C8 C9 C10 118.9(6) . . ?
N1 C10 C9 111.0(5) . . ?
N1 C10 C11 102.0(5) . . ?
C9 C10 C11 115.9(5) . . ?
N2 C11 C12 111.8(5) . . ?
N2 C11 C10 101.7(5) . . ?
C12 C11 C10 115.9(5) . . ?
C13 C12 C17 119.4(6) . . ?
C13 C12 C11 120.3(6) . . ?
C17 C12 C11 120.2(6) . . ?
C12 C13 C14 121.5(7) . . ?
C15 C14 C13 119.9(7) . . ?
C14 C15 C16 119.5(7) . . ?
C15 C16 C17 122.1(7) . . ?
C16 C17 C12 117.5(7) . . ?
C16 C17 C18 120.5(6) . . ?
C12 C17 C18 122.0(6) . . ?
C17 C18 C19 113.1(6) . . ?
N2 C19 C18 108.9(6) . . ?
N4 C20 N3 107.9(5) . . ?
N4 C20 Pd1 124.5(4) . . ?
N3 C20 Pd1 127.6(5) . . ?
N3 C21 C22 109.3(5) . . ?
C21 C22 C23 112.4(6) . . ?
C28 C23 C24 119.2(6) . . ?
C28 C23 C22 122.1(6) . . ?
C24 C23 C22 118.7(6) . . ?
C25 C24 C23 121.4(7) . . ?
C24 C25 C26 120.3(7) . . ?
C25 C26 C27 119.1(7) . . ?
C26 C27 C28 121.3(7) . . ?
C23 C28 C27 118.8(6) . . ?
C23 C28 C29 121.8(6) . . ?
C27 C28 C29 119.4(6) . . ?
N3 C29 C28 110.5(5) . . ?
N3 C29 C30 101.5(5) . . ?
C28 C29 C30 116.1(5) . . ?
N4 C30 C31 111.5(5) . . ?
N4 C30 C29 101.9(5) . . ?
C31 C30 C29 117.1(5) . . ?
C32 C31 C36 119.2(7) . . ?
C32 C31 C30 120.5(6) . . ?
C36 C31 C30 120.1(6) . . ?
C33 C32 C31 121.1(8) . . ?
C34 C33 C32 119.8(8) . . ?
C35 C34 C33 119.8(8) . . ?
C34 C35 C36 122.3(9) . . ?
C35 C36 C31 117.8(8) . . ?
C35 C36 C37 120.6(8) . . ?
C31 C36 C37 121.6(7) . . ?
C38 C37 C36 112.0(6) . . ?
N4 C38 C37 109.2(6) . . ?
C1 N1 C2 126.0(6) . . ?
C1 N1 C10 114.0(5) . . ?
C2 N1 C10 116.8(5) . . ?
C1 N2 C19 126.7(5) . . ?
C1 N2 C11 114.1(5) . . ?
C19 N2 C11 116.8(5) . . ?
C20 N3 C21 125.1(5) . . ?
C20 N3 C29 113.5(5) . . ?
C21 N3 C29 117.4(5) . . ?
C20 N4 C38 126.4(5) . . ?
C20 N4 C30 114.1(5) . . ?
C38 N4 C30 117.0(5) . . ?
C20 Pd1 C1 176.6(3) . . ?
C20 Pd1 I2 89.13(17) . . ?
C1 Pd1 I2 89.90(17) . . ?
C20 Pd1 I1 88.95(17) . . ?
C1 Pd1 I1 92.17(17) . . ?
I2 Pd1 I1 176.72(3) . . ?
C42 O1 C39 86.3(9) . . ?
C40 C41 C42 99.0(10) . . ?
C40 C39 O1 104.0(10) . . ?
C41 C40 C39 119.1(11) . . ?
C41 C42 O1 119.0(11) . . ?
C45 O2 C43 119.2(11) . . ?
C44 C43 O2 115.8(13) . . ?
O2 C45 C46 124.8(13) . . ?

loop_
_geom_bond_atom_site_label_1
_geom_bond_atom_site_label_2
_geom_bond_distance
_geom_bond_site_symmetry_2
_geom_bond_publ_flag
C1 N2 1.321(8) . ?
C1 N1 1.336(8) . ?
C1 Pd1 2.041(6) . ?
C2 N1 1.443(9) . ?
C2 C3 1.497(11) . ?
C3 C4 1.506(10) . ?
C4 C9 1.381(9) . ?
C4 C5 1.404(9) . ?
C5 C6 1.372(10) . ?
C6 C7 1.379(10) . ?
C7 C8 1.400(9) . ?
C8 C9 1.402(9) . ?
C9 C10 1.532(8) . ?
C10 N1 1.460(8) . ?
C10 C11 1.538(9) . ?
C11 N2 1.473(7) . ?
C11 C12 1.534(9) . ?
C12 C13 1.378(9) . ?
C12 C17 1.401(9) . ?
C13 C14 1.378(10) . ?
C14 C15 1.362(11) . ?
C15 C16 1.371(11) . ?
C16 C17 1.399(10) . ?
C17 C18 1.511(10) . ?
C18 C19 1.515(10) . ?
C19 N2 1.463(8) . ?
C20 N4 1.334(8) . ?
C20 N3 1.336(8) . ?
C20 Pd1 2.017(6) . ?
C21 N3 1.459(8) . ?
C21 C22 1.505(10) . ?
C22 C23 1.521(9) . ?
C23 C28 1.385(9) . ?
C23 C24 1.401(10) . ?
C24 C25 1.375(10) . ?
C25 C26 1.377(10) . ?
C26 C27 1.392(10) . ?
C27 C28 1.409(9) . ?
C28 C29 1.507(9) . ?
C29 N3 1.479(8) . ?
C29 C30 1.548(9) . ?
C30 N4 1.463(8) . ?
C30 C31 1.511(9) . ?
C31 C32 1.402(10) . ?
C31 C36 1.412(10) . ?
C32 C33 1.381(11) . ?
C33 C34 1.380(13) . ?
C34 C35 1.373(13) . ?
C35 C36 1.397(11) . ?
C36 C37 1.520(11) . ?
C37 C38 1.506(11) . ?
C38 N4 1.450(8) . ?
Pd1 I2 2.5924(6) . ?
Pd1 I1 2.5933(6) . ?
O1 C42 1.612(17) . ?
O1 C39 1.684(14) . ?
C41 C40 1.266(12) . ?
C41 C42 1.488(17) . ?
C39 C40 1.460(16) . ?
O2 C45 1.249(15) . ?
O2 C43 1.367(16) . ?
C43 C44 1.223(17) . ?
C45 C46 1.383(19) . ?

loop_
_geom_torsion_atom_site_label_1
_geom_torsion_atom_site_label_2
_geom_torsion_atom_site_label_3
_geom_torsion_atom_site_label_4
_geom_torsion
_geom_torsion_site_symmetry_1
_geom_torsion_site_symmetry_2
_geom_torsion_site_symmetry_3
_geom_torsion_site_symmetry_4
_geom_torsion_publ_flag
N1 C2 C3 C4 46.4(9) . . . . ?
C2 C3 C4 C9 -20.7(10) . . . . ?
C2 C3 C4 C5 159.8(7) . . . . ?
C9 C4 C5 C6 1.5(11) . . . . ?
C3 C4 C5 C6 -179.0(7) . . . . ?
C4 C5 C6 C7 -2.7(11) . . . . ?
C5 C6 C7 C8 2.4(11) . . . . ?
C6 C7 C8 C9 -1.0(10) . . . . ?
C5 C4 C9 C8 0.0(10) . . . . ?
C3 C4 C9 C8 -179.6(7) . . . . ?
C5 C4 C9 C10 -175.8(6) . . . . ?
C3 C4 C9 C10 4.6(10) . . . . ?
C7 C8 C9 C4 -0.2(10) . . . . ?
C7 C8 C9 C10 175.7(6) . . . . ?
C4 C9 C10 N1 -14.5(9) . . . . ?
C8 C9 C10 N1 169.7(6) . . . . ?
C4 C9 C10 C11 -130.3(7) . . . . ?
C8 C9 C10 C11 53.9(8) . . . . ?
N1 C10 C11 N2 -6.2(6) . . . . ?
C9 C10 C11 N2 114.5(6) . . . . ?
N1 C10 C11 C12 115.3(5) . . . . ?
C9 C10 C11 C12 -124.0(6) . . . . ?
N2 C11 C12 C13 169.9(6) . . . . ?
C10 C11 C12 C13 54.0(8) . . . . ?
N2 C11 C12 C17 -13.2(9) . . . . ?
C10 C11 C12 C17 -129.1(6) . . . . ?
C17 C12 C13 C14 1.8(11) . . . . ?
C11 C12 C13 C14 178.7(7) . . . . ?
C12 C13 C14 C15 -1.8(12) . . . . ?
C13 C14 C15 C16 1.8(12) . . . . ?
C14 C15 C16 C17 -1.8(13) . . . . ?
C15 C16 C17 C12 1.8(11) . . . . ?
C15 C16 C17 C18 -179.9(8) . . . . ?
C13 C12 C17 C16 -1.7(10) . . . . ?
C11 C12 C17 C16 -178.6(6) . . . . ?
C13 C12 C17 C18 -180.0(7) . . . . ?
C11 C12 C17 C18 3.1(10) . . . . ?
C16 C17 C18 C19 161.5(7) . . . . ?
C12 C17 C18 C19 -20.3(10) . . . . ?
C17 C18 C19 N2 46.6(8) . . . . ?
N3 C21 C22 C23 44.9(7) . . . . ?
C21 C22 C23 C28 -18.5(9) . . . . ?
C21 C22 C23 C24 163.2(6) . . . . ?
C28 C23 C24 C25 1.7(10) . . . . ?
C22 C23 C24 C25 -180.0(6) . . . . ?
C23 C24 C25 C26 -1.1(11) . . . . ?
C24 C25 C26 C27 0.2(10) . . . . ?
C25 C26 C27 C28 0.2(10) . . . . ?
C24 C23 C28 C27 -1.3(9) . . . . ?
C22 C23 C28 C27 -179.6(6) . . . . ?
C24 C23 C28 C29 -179.5(6) . . . . ?
C22 C23 C28 C29 2.2(9) . . . . ?
C26 C27 C28 C23 0.4(10) . . . . ?
C26 C27 C28 C29 178.7(6) . . . . ?
C23 C28 C29 N3 -13.1(8) . . . . ?
C27 C28 C29 N3 168.6(5) . . . . ?
C23 C28 C29 C30 -128.0(6) . . . . ?
C27 C28 C29 C30 53.8(8) . . . . ?
N3 C29 C30 N4 -9.7(6) . . . . ?
C28 C29 C30 N4 110.2(6) . . . . ?
N3 C29 C30 C31 112.2(6) . . . . ?
C28 C29 C30 C31 -127.9(6) . . . . ?
N4 C30 C31 C32 167.7(6) . . . . ?
C29 C30 C31 C32 50.9(9) . . . . ?
N4 C30 C31 C36 -17.1(9) . . . . ?
C29 C30 C31 C36 -133.9(7) . . . . ?
C36 C31 C32 C33 -0.4(11) . . . . ?
C30 C31 C32 C33 174.9(7) . . . . ?
C31 C32 C33 C34 -0.3(12) . . . . ?
C32 C33 C34 C35 1.0(14) . . . . ?
C33 C34 C35 C36 -1.0(15) . . . . ?
C34 C35 C36 C31 0.3(14) . . . . ?
C34 C35 C36 C37 177.7(9) . . . . ?
C32 C31 C36 C35 0.4(11) . . . . ?
C30 C31 C36 C35 -174.9(7) . . . . ?
C32 C31 C36 C37 -177.0(7) . . . . ?
C30 C31 C36 C37 7.7(11) . . . . ?
C35 C36 C37 C38 159.6(8) . . . . ?
C31 C36 C37 C38 -23.1(11) . . . . ?
C36 C37 C38 N4 47.4(9) . . . . ?
N2 C1 N1 C2 -163.3(6) . . . . ?
Pd1 C1 N1 C2 16.2(9) . . . . ?
N2 C1 N1 C10 -4.2(7) . . . . ?
Pd1 C1 N1 C10 175.3(4) . . . . ?
C3 C2 N1 C1 97.3(8) . . . . ?
C3 C2 N1 C10 -61.3(8) . . . . ?
C9 C10 N1 C1 -117.3(6) . . . . ?
C11 C10 N1 C1 6.8(7) . . . . ?
C9 C10 N1 C2 43.9(8) . . . . ?
C11 C10 N1 C2 167.9(6) . . . . ?
N1 C1 N2 C19 -162.2(6) . . . . ?
Pd1 C1 N2 C19 18.3(10) . . . . ?
N1 C1 N2 C11 -0.6(7) . . . . ?
Pd1 C1 N2 C11 179.9(4) . . . . ?
C18 C19 N2 C1 99.7(8) . . . . ?
C18 C19 N2 C11 -61.5(8) . . . . ?
C12 C11 N2 C1 -119.7(6) . . . . ?
C10 C11 N2 C1 4.6(7) . . . . ?
C12 C11 N2 C19 43.9(8) . . . . ?
C10 C11 N2 C19 168.1(5) . . . . ?
N4 C20 N3 C21 -161.1(6) . . . . ?
Pd1 C20 N3 C21 19.7(9) . . . . ?
N4 C20 N3 C29 -4.3(7) . . . . ?
Pd1 C20 N3 C29 176.5(4) . . . . ?
C22 C21 N3 C20 94.5(7) . . . . ?
C22 C21 N3 C29 -61.5(7) . . . . ?
C28 C29 N3 C20 -114.6(6) . . . . ?
C30 C29 N3 C20 9.2(7) . . . . ?
C28 C29 N3 C21 44.1(7) . . . . ?
C30 C29 N3 C21 167.9(5) . . . . ?
N3 C20 N4 C38 -164.6(6) . . . . ?
Pd1 C20 N4 C38 14.7(9) . . . . ?
N3 C20 N4 C30 -3.1(7) . . . . ?
Pd1 C20 N4 C30 176.1(4) . . . . ?
C37 C38 N4 C20 98.2(8) . . . . ?
C37 C38 N4 C30 -62.8(8) . . . . ?
C31 C30 N4 C20 -117.2(6) . . . . ?
C29 C30 N4 C20 8.5(7) . . . . ?
C31 C30 N4 C38 46.1(8) . . . . ?
C29 C30 N4 C38 171.8(5) . . . . ?
N4 C20 Pd1 C1 5(5) . . . . ?
N3 C20 Pd1 C1 -176(4) . . . . ?
N4 C20 Pd1 I2 78.4(5) . . . . ?
N3 C20 Pd1 I2 -102.5(5) . . . . ?
N4 C20 Pd1 I1 -104.2(5) . . . . ?
N3 C20 Pd1 I1 74.9(5) . . . . ?
N2 C1 Pd1 C20 158(4) . . . . ?
N1 C1 Pd1 C20 -22(5) . . . . ?
N2 C1 Pd1 I2 84.0(6) . . . . ?
N1 C1 Pd1 I2 -95.4(5) . . . . ?
N2 C1 Pd1 I1 -93.5(6) . . . . ?
N1 C1 Pd1 I1 87.1(5) . . . . ?
C42 O1 C39 C40 30.4(11) . . . . ?
C42 C41 C40 C39 17.3(16) . . . . ?
O1 C39 C40 C41 -35.9(16) . . . . ?
C40 C41 C42 O1 9.7(15) . . . . ?
C39 O1 C42 C41 -26.0(13) . . . . ?
C45 O2 C43 C44 179.3(13) . . . . ?
C43 O2 C45 C46 98.2(16) . . . . ?
